data_7213044
loop_
_publ_author_name
'Xu, Yan'
'Lu, Jianjiang'
'Goh, Ngoh K.'

_publ_section_title
;
 Hydrothermal assembly and crystal structures of three novel open
 frameworks based on molybdenum(vi) oxides
;
_journal_issue 7
_journal_name_full 'Journal of Materials Chemistry'
_journal_page_first 1599
_journal_paper_doi 10.1039/a901592b
_journal_volume 9
_journal_year 1999
_chemical_formula_sum 'C2 H5 Cu Mo N O4'
_chemical_formula_weight 266.55
_chemical_name_systematic
; 
 ? 
;
_space_group_IT_number 2
_symmetry_space_group_name_Hall '-P 1'
_symmetry_space_group_name_H-M 'P -1'
_atom_sites_solution_hydrogens geom
_atom_sites_solution_primary direct
_atom_sites_solution_secondary difmap
_audit_creation_method SHELXL
_cell_angle_alpha 100.716(12)
_cell_angle_beta 101.521(15)
_cell_angle_gamma 112.50(3)
_cell_formula_units_Z 2
_cell_length_a 5.568(2)
_cell_length_b 6.829(2)
_cell_length_c 9.2460(12)
_cell_measurement_reflns_used 16
_cell_measurement_temperature 297(2)
_cell_measurement_theta_max 9.96
_cell_measurement_theta_min 2.35
_cell_volume 304.60(17)
_computing_structure_refinement 'SHELXL-93 (Sheldrick, 1993)'
_computing_structure_solution 'SHELXS-86 (Sheldrick, 1990)'
_diffrn_ambient_temperature 297(2)
_diffrn_measurement_device 'Siemens P4'
_diffrn_measurement_method '2\q/\w scans'
_diffrn_radiation_monochromator graphite
_diffrn_radiation_source 'fine-focus sealed tube'
_diffrn_radiation_type MoK\a
_diffrn_radiation_wavelength 0.71073
_diffrn_reflns_av_R_equivalents 0.0158
_diffrn_reflns_av_sigmaI/netI 0.0303
_diffrn_reflns_limit_h_max 7
_diffrn_reflns_limit_h_min -1
_diffrn_reflns_limit_k_max 8
_diffrn_reflns_limit_k_min -8
_diffrn_reflns_limit_l_max 11
_diffrn_reflns_limit_l_min -11
_diffrn_reflns_number 1804
_diffrn_reflns_theta_max 27.50
_diffrn_reflns_theta_min 2.35
_diffrn_standards_decay_% 4.54
_diffrn_standards_interval_count 97
_diffrn_standards_number 3
_exptl_absorpt_coefficient_mu 5.487
_exptl_absorpt_correction_T_max 0.9923
_exptl_absorpt_correction_T_min 0.7592
_exptl_absorpt_correction_type empirical
_exptl_crystal_colour BLUE
_exptl_crystal_density_diffrn 2.907
_exptl_crystal_description PRISM
_exptl_crystal_F_000 254
_exptl_crystal_size_max 0.4
_exptl_crystal_size_mid 0.3
_exptl_crystal_size_min 0.2
_refine_diff_density_max 0.570
_refine_diff_density_min -0.907
_refine_diff_density_rms 0.133
_refine_ls_extinction_method none
_refine_ls_goodness_of_fit_all 1.067
_refine_ls_goodness_of_fit_obs 1.089
_refine_ls_matrix_type full
_refine_ls_number_parameters 82
_refine_ls_number_reflns 1367
_refine_ls_number_restraints 0
_refine_ls_restrained_S_all 1.170
_refine_ls_restrained_S_obs 1.089
_refine_ls_R_factor_all 0.0324
_refine_ls_R_factor_obs 0.0254
_refine_ls_shift/esd_max 0.000
_refine_ls_shift/esd_mean 0.000
_refine_ls_structure_factor_coef Fsqd
_refine_ls_weighting_details 'w=1/[\s^2^(Fo^2^)+(0.0236P)^2^+0.3431P] where P=(Fo^2^+2Fc^2^)/3'
_refine_ls_weighting_scheme calc
_refine_ls_wR_factor_all 0.0606
_refine_ls_wR_factor_obs 0.0532
_reflns_number_observed 1218
_reflns_number_total 1379
_reflns_observed_criterion >2sigma(I)
_cod_data_source_file 901592bsup1.cif
_cod_data_source_block 2
_cod_depositor_comments
;
The following automatic conversions were performed:

'_refine_ls_weighting_scheme' value 'calc
w=1/[\s^2^(Fo^2^)+(0.0236P)^2^+0.3431P] where P=(Fo^2^+2Fc^2^)/3' was
changed to 'calc'. New tag '_refine_ls_weighting_details' was
created. The value of the new tag was set to
'w=1/[\s^2^(Fo^2^)+(0.0236P)^2^+0.3431P] where P=(Fo^2^+2Fc^2^)/3'.

Automatic conversion script
Id: cif_fix_values 3143 2015-03-26 13:38:13Z robertas 
;
_cod_original_cell_volume 304.56(13)
_cod_database_code 7213044

loop_
_symmetry_equiv_pos_as_xyz
'x, y, z'
'-x, -y, -z'

loop_
_atom_site_aniso_label
_atom_site_aniso_U_11
_atom_site_aniso_U_22
_atom_site_aniso_U_33
_atom_site_aniso_U_23
_atom_site_aniso_U_13
_atom_site_aniso_U_12
Mo1 0.0141(2) 0.0113(2) 0.0133(2) 0.00488(11) 0.00595(12) 0.00754(12)
Cu1 0.0169(3) 0.0128(2) 0.0082(2) 0.0047(2) 0.0064(2) 0.0092(2)
O1 0.042(2) 0.028(2) 0.027(2) 0.0150(13) 0.0223(15) 0.024(2)
O2 0.0134(15) 0.029(2) 0.030(2) 0.0080(13) 0.0021(12) 0.0074(13)
O3 0.022(2) 0.0151(13) 0.0200(13) 0.0054(10) 0.0055(12) 0.0115(12)
O4 0.0192(14) 0.0117(12) 0.0122(12) 0.0058(9) 0.0088(11) 0.0083(11)
N1 0.024(2) 0.017(2) 0.0089(13) 0.0059(11) 0.0085(13) 0.0124(14)
C1 0.017(2) 0.037(2) 0.010(2) 0.003(2) 0.006(2) 0.005(2)
C2 0.022(2) 0.026(2) 0.011(2) 0.0018(15) 0.007(2) 0.000(2)

loop_
_atom_site_label
_atom_site_type_symbol
_atom_site_fract_x
_atom_site_fract_y
_atom_site_fract_z
_atom_site_U_iso_or_equiv
_atom_site_thermal_displace_type
_atom_site_occupancy
_atom_site_calc_flag
_atom_site_refinement_flags
Mo1 Mo 0.69786(7) 0.66168(5) 0.38921(4) 0.01174(9) Uani 1 d .
Cu1 Cu 0.44127(9) 0.88429(7) 0.61938(5) 0.01106(11) Uani 1 d .
O1 O 0.7812(7) 0.6991(5) 0.2242(4) 0.0263(7) Uani 1 d .
O2 O 0.9979(6) 0.7583(5) 0.5351(4) 0.0255(7) Uani 1 d .
O3 O 0.4974(6) 0.3703(5) 0.3542(3) 0.0181(6) Uani 1 d .
O4 O 0.5052(6) 0.8255(4) 0.4174(3) 0.0129(5) Uani 1 d .
N1 N 0.4481(7) 0.9882(5) 0.8369(3) 0.0148(6) Uani 1 d .
H1N H 0.4012(7) 1.1026(5) 0.8427(3) 0.018 Uiso 1 calc R
C1 C 0.7265(9) 1.0792(8) 0.9427(4) 0.0240(9) Uani 1 d .
H1A H 0.8489(9) 1.1931(8) 0.9085(4) 0.029 Uiso 1 calc R
H1B H 0.7856(9) 0.9623(8) 0.9382(4) 0.029 Uiso 1 calc R
C2 C 0.2541(9) 0.8233(7) 0.8925(4) 0.0234(9) Uani 1 d .
H2A H 0.2933(9) 0.6957(7) 0.8854(4) 0.028 Uiso 1 calc R
H2B H 0.0700(9) 0.7735(7) 0.8271(4) 0.028 Uiso 1 calc R

loop_
_atom_type_symbol
_atom_type_description
_atom_type_scat_dispersion_real
_atom_type_scat_dispersion_imag
_atom_type_scat_source
C C 0.0033 0.0016 'International Tables Vol C Tables 4.2.6.8 and 6.1.1.4'
H H 0.0000 0.0000 'International Tables Vol C Tables 4.2.6.8 and 6.1.1.4'
N N 0.0061 0.0033 'International Tables Vol C Tables 4.2.6.8 and 6.1.1.4'
O O 0.0106 0.0060 'International Tables Vol C Tables 4.2.6.8 and 6.1.1.4'
Cu Cu 0.3201 1.2651 'International Tables Vol C Tables 4.2.6.8 and 6.1.1.4'
Mo Mo -1.6832 0.6857 'International Tables Vol C Tables 4.2.6.8 and 6.1.1.4'

loop_
_geom_angle_atom_site_label_1
_geom_angle_atom_site_label_2
_geom_angle_atom_site_label_3
_geom_angle
_geom_angle_site_symmetry_1
_geom_angle_site_symmetry_3
O1 Mo1 O2 107.5(2) . .
O1 Mo1 O3 107.54(14) . .
O2 Mo1 O3 111.06(14) . .
O1 Mo1 O4 103.71(13) . .
O2 Mo1 O4 113.33(14) . .
O3 Mo1 O4 113.14(13) . .
O3 Cu1 O4 87.36(11) 2_666 .
O3 Cu1 N1 94.69(12) 2_666 .
O4 Cu1 N1 169.22(13) . .
O3 Cu1 O4 161.78(12) 2_666 2_676
O4 Cu1 O4 82.38(11) . 2_676
N1 Cu1 O4 92.75(12) . 2_676
O3 Cu1 O2 105.05(13) 2_666 1_455
O4 Cu1 O2 97.51(12) . 1_455
N1 Cu1 O2 92.19(14) . 1_455
O4 Cu1 O2 91.24(12) 2_676 1_455
O3 Cu1 Cu1 127.20(9) 2_666 2_676
O4 Cu1 Cu1 41.51(7) . 2_676
N1 Cu1 Cu1 132.90(10) . 2_676
O4 Cu1 Cu1 40.87(7) 2_676 2_676
O2 Cu1 Cu1 95.78(9) 1_455 2_676
Mo1 O2 Cu1 152.0(2) . 1_655
Mo1 O3 Cu1 137.6(2) . 2_666
Mo1 O4 Cu1 117.01(13) . .
Mo1 O4 Cu1 130.45(14) . 2_676
Cu1 O4 Cu1 97.62(11) . 2_676
C1 N1 C2 110.0(3) . .
C1 N1 Cu1 110.8(2) . .
C2 N1 Cu1 115.8(2) . .
N1 C1 C2 112.7(4) . 2_677
N1 C2 C1 111.2(3) . 2_677

loop_
_geom_bond_atom_site_label_1
_geom_bond_atom_site_label_2
_geom_bond_distance
_geom_bond_site_symmetry_2
Mo1 O1 1.717(3) .
Mo1 O2 1.724(3) .
Mo1 O3 1.796(3) .
Mo1 O4 1.842(3) .
Cu1 O3 1.944(3) 2_666
Cu1 O4 1.967(2) .
Cu1 N1 1.992(3) .
Cu1 O4 1.993(3) 2_676
Cu1 O2 2.190(3) 1_455
Cu1 Cu1 2.9801(9) 2_676
O2 Cu1 2.190(3) 1_655
O3 Cu1 1.944(3) 2_666
O4 Cu1 1.993(3) 2_676
N1 C1 1.475(5) .
N1 C2 1.485(5) .
C1 C2 1.510(5) 2_677
C2 C1 1.510(5) 2_677
